data_2211582
loop_
_publ_author_name
'Ming Li'
'En-Tao Sun'
'Li-Rong Wen'

_publ_section_title 2-Anilino-3-benzoyl-4-(2-chlorophenyl)-7,7-dimethyl-7,8-dihydro-4<i>H</i>-chromen-5(6<i>H</i>)-one
_journal_coeditor_code RZ2082
_journal_issue 12
_journal_name_full 'Acta Crystallographica Section E'
_journal_page_first o5607
_journal_page_last o5608
_journal_paper_doi 10.1107/S1600536806044266
_journal_volume 62
_journal_year 2006
_chemical_formula_iupac 'C30 H26 Cl N O3'
_chemical_formula_moiety 'C30 H26 Cl N O3'
_chemical_formula_sum 'C30 H26 Cl N O3'
_chemical_formula_weight 483.97
_chemical_name_systematic
;
2-Anilino-3-benzoyl-4-(2-chlorophenyl)-7,7-dimethyl-7,8-dihydro-
4H-chromen-5(6H)-one
;
_space_group_IT_number 14
_symmetry_cell_setting monoclinic
_symmetry_space_group_name_Hall '-P 2ybc'
_symmetry_space_group_name_H-M 'P 1 21/c 1'
_atom_sites_solution_hydrogens geom
_atom_sites_solution_primary direct
_atom_sites_solution_secondary difmap
_cell_angle_alpha 90.00
_cell_angle_beta 103.956(3)
_cell_angle_gamma 90.00
_cell_formula_units_Z 8
_cell_length_a 19.982(5)
_cell_length_b 13.768(4)
_cell_length_c 19.018(5)
_cell_measurement_reflns_used 4318
_cell_measurement_temperature 293(2)
_cell_measurement_theta_max 20.87
_cell_measurement_theta_min 2.20
_cell_volume 5078(2)
_computing_cell_refinement 'SAINT (Bruker, 1999)'
_computing_data_collection 'SMART (Bruker,  1998)'
_computing_data_reduction SAINT
_computing_molecular_graphics 'SHELXTL (Bruker, 1999)'
_computing_publication_material SHELXTL
_computing_structure_refinement 'SHELXL97 (Sheldrick, 1997)'
_computing_structure_solution 'SHELXS97 (Sheldrick, 1997)'
_diffrn_ambient_temperature 293(2)
_diffrn_measured_fraction_theta_full 1.000
_diffrn_measured_fraction_theta_max 1.000
_diffrn_measurement_device_type 'Bruck APEX-II CCD area-detector'
_diffrn_measurement_method '\f and \w'
_diffrn_radiation_monochromator graphite
_diffrn_radiation_source 'fine-focus sealed tube'
_diffrn_radiation_type MoK\a
_diffrn_radiation_wavelength 0.71073
_diffrn_reflns_av_R_equivalents 0.0339
_diffrn_reflns_av_sigmaI/netI 0.0455
_diffrn_reflns_limit_h_max 23
_diffrn_reflns_limit_h_min -23
_diffrn_reflns_limit_k_max 16
_diffrn_reflns_limit_k_min -12
_diffrn_reflns_limit_l_max 22
_diffrn_reflns_limit_l_min -22
_diffrn_reflns_number 27044
_diffrn_reflns_theta_full 25.03
_diffrn_reflns_theta_max 25.03
_diffrn_reflns_theta_min 1.85
_diffrn_standards_number 0
_exptl_absorpt_coefficient_mu 0.182
_exptl_absorpt_correction_T_max 0.971
_exptl_absorpt_correction_T_min 0.954
_exptl_absorpt_correction_type multi-scan
_exptl_absorpt_process_details '(SADABS; Sheldrick, 1996)'
_exptl_crystal_colour colourless
_exptl_crystal_density_meas 1.266
_exptl_crystal_density_method none
_exptl_crystal_description block
_exptl_crystal_F_000 2032
_exptl_crystal_size_max 0.26
_exptl_crystal_size_mid 0.22
_exptl_crystal_size_min 0.16
_refine_diff_density_max 0.336
_refine_diff_density_min -0.329
_refine_ls_extinction_method none
_refine_ls_goodness_of_fit_ref 1.018
_refine_ls_hydrogen_treatment constr
_refine_ls_matrix_type full
_refine_ls_number_parameters 635
_refine_ls_number_reflns 8974
_refine_ls_number_restraints 0
_refine_ls_restrained_S_all 1.018
_refine_ls_R_factor_all 0.0827
_refine_ls_R_factor_gt 0.0450
_refine_ls_shift/su_max 0.000
_refine_ls_shift/su_mean 0.000
_refine_ls_structure_factor_coef Fsqd
_refine_ls_weighting_details 'calc w=1/[\s^2^(Fo^2^)+(0.0571P)^2^+1.1067P] where P=(Fo^2^+2Fc^2^)/3'
_refine_ls_weighting_scheme calc
_refine_ls_wR_factor_gt 0.1093
_refine_ls_wR_factor_ref 0.1273
_reflns_number_gt 5707
_reflns_number_total 8974
_reflns_threshold_expression I>2\s(I)
_cod_data_source_file rz2082.cif
_cod_data_source_block I
_cod_depositor_comments
;
The following automatic conversions were performed:
'_symmetry_cell_setting' value 'Monoclinic' changed to 'monoclinic'
according to '/home/saulius/struct/CIF-dictionaries/cif_core.dic'
dictionary named 'cif_core.dic' version 2.4.1 from 2010-06-29.

Automatic conversion script
Id: cif_fix_enum 1527 2010-12-29 10:47:43Z saulius 

The following automatic conversions were performed:

'_symmetry_cell_setting' value 'Monoclinic' changed to 'monoclinic'
according to /home/saulius/struct/CIF-dictionaries/cif_core.dic
dictionary named 'cif_core.dic' version 2.4.1 from 2010-06-29.

Automatic conversion script
Id: cif_fix_values 1715 2011-07-08 13:25:40Z adriana 
;
_cod_original_sg_symbol_H-M 'P 21/c'
_cod_database_code 2211582
_cod_database_fobs_code 2211582

loop_
_symmetry_equiv_pos_as_xyz
'x, y, z'
'-x, y+1/2, -z+1/2'
'-x, -y, -z'
'x, -y-1/2, z-1/2'

loop_
_atom_site_type_symbol
_atom_site_label
_atom_site_fract_x
_atom_site_fract_y
_atom_site_fract_z
_atom_site_U_iso_or_equiv
_atom_site_adp_type
_atom_site_calc_flag
_atom_site_refinement_flags
_atom_site_occupancy
Cl Cl1 0.16108(4) 0.48676(5) 0.33783(4) 0.0632(2) Uani d . 1
Cl Cl2 0.26123(4) 0.99927(5) 0.34510(4) 0.0704(2) Uani d . 1
O O1 0.18566(9) 0.28086(13) 0.55956(11) 0.0757(6) Uani d . 1
O O2 -0.07317(8) 0.49171(12) 0.33570(10) 0.0618(5) Uani d . 1
O O3 0.11028(8) 0.59057(10) 0.46954(8) 0.0491(4) Uani d . 1
O O4 0.34680(11) 0.79099(14) 0.56146(11) 0.0835(7) Uani d . 1
O O5 0.49362(10) 0.99592(11) 0.32865(10) 0.0628(5) Uani d . 1
O O6 0.37832(8) 1.09846(10) 0.46665(8) 0.0494(4) Uani d . 1
N N1 0.00914(9) 0.62913(13) 0.39520(10) 0.0453(5) Uani d . 1
H H1 -0.0300 0.6117 0.3682 0.054 Uiso calc R 1
N N2 0.44114(11) 1.13389(13) 0.38790(11) 0.0557(5) Uani d . 1
H H2 0.4678 1.1158 0.3609 0.067 Uiso calc R 1
C C1 0.15463(11) 0.52607(17) 0.51283(12) 0.0445(6) Uani d . 1
C C2 0.21029(12) 0.57921(18) 0.56491(13) 0.0573(7) Uani d . 1
H H2A 0.1928 0.6017 0.6054 0.069 Uiso calc R 1
H H2B 0.2237 0.6357 0.5411 0.069 Uiso calc R 1
C C3 0.27344(12) 0.51524(18) 0.59327(13) 0.0516(6) Uani d . 1
C C4 0.24839(14) 0.4188(2) 0.61678(14) 0.0710(8) Uani d . 1
H H4A 0.2876 0.3754 0.6310 0.085 Uiso calc R 1
H H4B 0.2305 0.4301 0.6592 0.085 Uiso calc R 1
C C5 0.19326(12) 0.36868(19) 0.55975(13) 0.0548(6) Uani d . 1
C C6 0.14630(11) 0.43024(16) 0.50647(11) 0.0410(5) Uani d . 1
C C7 0.08938(10) 0.38390(15) 0.44984(11) 0.0380(5) Uani d . 1
H H7 0.0661 0.3382 0.4755 0.046 Uiso calc R 1
C C8 0.11686(10) 0.32383(16) 0.39484(12) 0.0409(5) Uani d . 1
C C9 0.14557(11) 0.36239(17) 0.34220(13) 0.0489(6) Uani d . 1
C C10 0.16461(14) 0.3041(2) 0.29016(15) 0.0680(8) Uani d . 1
H H10 0.1834 0.3319 0.2547 0.082 Uiso calc R 1
C C11 0.15533(15) 0.2055(2) 0.29186(17) 0.0749(8) Uani d . 1
H H11 0.1673 0.1663 0.2570 0.090 Uiso calc R 1
C C12 0.12867(14) 0.1648(2) 0.34445(17) 0.0716(8) Uani d . 1
H H12 0.1230 0.0979 0.3457 0.086 Uiso calc R 1
C C13 0.11020(12) 0.22212(18) 0.39545(14) 0.0561(6) Uani d . 1
H H13 0.0928 0.1931 0.4315 0.067 Uiso calc R 1
C C14 0.03558(10) 0.45911(15) 0.41478(11) 0.0374(5) Uani d . 1
C C15 -0.02856(11) 0.43178(16) 0.36739(11) 0.0421(5) Uani d . 1
C C16 -0.04389(10) 0.32614(16) 0.35319(11) 0.0396(5) Uani d . 1
C C17 -0.04122(12) 0.28566(18) 0.28733(12) 0.0511(6) Uani d . 1
H H17 -0.0300 0.3241 0.2516 0.061 Uiso calc R 1
C C18 -0.05526(14) 0.18834(19) 0.27467(13) 0.0609(7) Uani d . 1
H H18 -0.0528 0.1615 0.2305 0.073 Uiso calc R 1
C C19 -0.07280(13) 0.13068(19) 0.32590(14) 0.0595(7) Uani d . 1
H H19 -0.0822 0.0651 0.3167 0.071 Uiso calc R 1
C C20 -0.07637(13) 0.17006(19) 0.39072(14) 0.0591(7) Uani d . 1
H H20 -0.0886 0.1314 0.4257 0.071 Uiso calc R 1
C C21 -0.06176(12) 0.26747(18) 0.40450(12) 0.0505(6) Uani d . 1
H H21 -0.0640 0.2937 0.4489 0.061 Uiso calc R 1
C C22 0.05076(11) 0.55663(16) 0.42556(11) 0.0393(5) Uani d . 1
C C23 0.02076(11) 0.73136(15) 0.40147(11) 0.0424(5) Uani d . 1
C C24 -0.03522(13) 0.78954(18) 0.40307(14) 0.0571(7) Uani d . 1
H H24 -0.0781 0.7617 0.4008 0.069 Uiso calc R 1
C C25 -0.02730(16) 0.88888(19) 0.40812(16) 0.0740(8) Uani d . 1
H H25 -0.0650 0.9278 0.4094 0.089 Uiso calc R 1
C C26 0.03569(17) 0.93104(19) 0.41124(15) 0.0719(8) Uani d . 1
H H26 0.0409 0.9981 0.4155 0.086 Uiso calc R 1
C C27 0.09066(14) 0.87363(19) 0.40802(13) 0.0593(7) Uani d . 1
H H27 0.1331 0.9021 0.4090 0.071 Uiso calc R 1
C C28 0.08400(12) 0.77376(17) 0.40335(12) 0.0490(6) Uani d . 1
H H28 0.1218 0.7353 0.4015 0.059 Uiso calc R 1
C C29 0.32235(15) 0.5651(2) 0.65735(15) 0.0795(9) Uani d . 1
H H29A 0.3353 0.6275 0.6425 0.119 Uiso calc R 1
H H29B 0.3628 0.5259 0.6738 0.119 Uiso calc R 1
H H29C 0.2996 0.5732 0.6960 0.119 Uiso calc R 1
C C30 0.31091(14) 0.4997(2) 0.53385(16) 0.0816(9) Uani d . 1
H H30A 0.2797 0.4725 0.4921 0.122 Uiso calc R 1
H H30B 0.3488 0.4560 0.5506 0.122 Uiso calc R 1
H H30C 0.3280 0.5608 0.5212 0.122 Uiso calc R 1
C C31 0.36073(11) 0.93959(17) 0.50701(11) 0.0432(5) Uani d . 1
C C32 0.34230(13) 0.8791(2) 0.56289(14) 0.0608(7) Uani d . 1
C C33 0.32230(18) 0.9316(2) 0.62474(16) 0.0851(10) Uani d . 1
H H33A 0.2925 0.8894 0.6445 0.102 Uiso calc R 1
H H33B 0.3637 0.9429 0.6627 0.102 Uiso calc R 1
C C34 0.28592(13) 1.02768(19) 0.60494(13) 0.0571(7) Uani d . 1
C C35 0.33010(13) 1.09086(18) 0.56797(13) 0.0573(7) Uani d . 1
H H35A 0.3028 1.1454 0.5446 0.069 Uiso calc R 1
H H35B 0.3687 1.1165 0.6043 0.069 Uiso calc R 1
C C36 0.35672(11) 1.03551(17) 0.51290(12) 0.0447(5) Uani d . 1
C C37 0.41547(11) 1.06284(16) 0.42125(12) 0.0436(5) Uani d . 1
C C38 0.42576(11) 0.96485(15) 0.41206(11) 0.0385(5) Uani d . 1
C C39 0.38778(11) 0.89118(15) 0.44835(11) 0.0403(5) Uani d . 1
H H39 0.4223 0.8437 0.4725 0.048 Uiso calc R 1
C C40 0.33230(11) 0.83403(16) 0.39465(13) 0.0458(6) Uani d . 1
C C41 0.33817(13) 0.73242(18) 0.39197(16) 0.0651(7) Uani d . 1
H H41 0.3746 0.7020 0.4242 0.078 Uiso calc R 1
C C42 0.29244(17) 0.6770(2) 0.3439(2) 0.0902(11) Uani d . 1
H H42 0.2983 0.6100 0.3434 0.108 Uiso calc R 1
C C43 0.23822(17) 0.7190(2) 0.2966(2) 0.0895(10) Uani d . 1
H H43 0.2073 0.6808 0.2635 0.107 Uiso calc R 1
C C44 0.22907(14) 0.8184(2) 0.29774(16) 0.0758(8) Uani d . 1
H H44 0.1917 0.8475 0.2660 0.091 Uiso calc R 1
C C45 0.27630(12) 0.87447(18) 0.34677(13) 0.0531(6) Uani d . 1
C C46 0.46688(11) 0.93616(16) 0.36375(12) 0.0427(5) Uani d . 1
C C47 0.47926(10) 0.83123(15) 0.35072(11) 0.0375(5) Uani d . 1
C C48 0.50989(11) 0.76785(17) 0.40613(13) 0.0474(6) Uani d . 1
H H48 0.5220 0.7897 0.4538 0.057 Uiso calc R 1
C C49 0.52237(14) 0.67245(18) 0.39050(16) 0.0625(7) Uani d . 1
H H49 0.5434 0.6308 0.4278 0.075 Uiso calc R 1
C C50 0.50423(16) 0.6387(2) 0.32098(17) 0.0712(8) Uani d . 1
H H50 0.5120 0.5741 0.3110 0.085 Uiso calc R 1
C C51 0.47461(15) 0.7005(2) 0.26624(15) 0.0685(8) Uani d . 1
H H51 0.4622 0.6779 0.2188 0.082 Uiso calc R 1
C C52 0.46300(13) 0.79621(18) 0.28084(13) 0.0540(6) Uani d . 1
H H52 0.4439 0.8379 0.2428 0.065 Uiso calc R 1
C C53 0.43014(13) 1.23568(16) 0.39120(12) 0.0452(6) Uani d . 1
C C54 0.36506(13) 1.27462(18) 0.38047(14) 0.0595(7) Uani d . 1
H H54 0.3267 1.2341 0.3719 0.071 Uiso calc R 1
C C55 0.35698(15) 1.3740(2) 0.38245(15) 0.0701(8) Uani d . 1
H H55 0.3130 1.4002 0.3758 0.084 Uiso calc R 1
C C56 0.41274(16) 1.4342(2) 0.39405(16) 0.0732(8) Uani d . 1
H H56 0.4068 1.5011 0.3950 0.088 Uiso calc R 1
C C57 0.47767(15) 1.39545(18) 0.40426(16) 0.0702(8) Uani d . 1
H H57 0.5158 1.4363 0.4122 0.084 Uiso calc R 1
C C58 0.48664(13) 1.29583(17) 0.40275(13) 0.0535(6) Uani d . 1
H H58 0.5307 1.2697 0.4095 0.064 Uiso calc R 1
C C59 0.2758(2) 1.0793(2) 0.67220(18) 0.1070(13) Uani d . 1
H H59A 0.2456 1.0417 0.6938 0.160 Uiso calc R 1
H H59B 0.2559 1.1421 0.6591 0.160 Uiso calc R 1
H H59C 0.3196 1.0866 0.7063 0.160 Uiso calc R 1
C C60 0.21569(15) 1.0131(2) 0.5532(2) 0.0930(11) Uani d . 1
H H60A 0.2214 0.9839 0.5092 0.140 Uiso calc R 1
H H60B 0.1932 1.0748 0.5424 0.140 Uiso calc R 1
H H60C 0.1881 0.9714 0.5753 0.140 Uiso calc R 1

loop_
_atom_site_aniso_label
_atom_site_aniso_U_11
_atom_site_aniso_U_22
_atom_site_aniso_U_33
_atom_site_aniso_U_12
_atom_site_aniso_U_13
_atom_site_aniso_U_23
Cl1 0.0737(4) 0.0486(4) 0.0748(5) -0.0008(3) 0.0326(4) 0.0139(3)
Cl2 0.0671(4) 0.0594(4) 0.0775(5) 0.0156(3) 0.0034(4) 0.0039(3)
O1 0.0676(12) 0.0505(12) 0.0920(14) -0.0047(10) -0.0140(10) 0.0271(10)
O2 0.0465(9) 0.0481(10) 0.0778(12) 0.0065(8) -0.0106(9) 0.0055(9)
O3 0.0474(9) 0.0361(9) 0.0562(10) 0.0057(7) -0.0027(8) -0.0033(7)
O4 0.1155(17) 0.0527(12) 0.1050(16) 0.0246(12) 0.0711(14) 0.0341(11)
O5 0.0867(13) 0.0393(10) 0.0799(12) 0.0013(9) 0.0543(11) 0.0071(8)
O6 0.0685(10) 0.0328(8) 0.0561(10) -0.0031(8) 0.0331(8) -0.0033(7)
N1 0.0417(10) 0.0368(11) 0.0523(11) 0.0061(9) 0.0011(9) 0.0015(9)
N2 0.0742(14) 0.0339(11) 0.0736(14) -0.0046(10) 0.0461(12) 0.0001(10)
C1 0.0389(12) 0.0450(14) 0.0471(13) 0.0063(11) 0.0055(10) 0.0008(11)
C2 0.0513(14) 0.0541(16) 0.0594(15) 0.0000(12) -0.0006(12) -0.0075(12)
C3 0.0416(13) 0.0553(16) 0.0523(14) 0.0003(12) 0.0003(11) 0.0030(12)
C4 0.0635(17) 0.073(2) 0.0623(17) -0.0043(15) -0.0120(14) 0.0172(15)
C5 0.0473(14) 0.0529(17) 0.0596(16) -0.0008(13) 0.0037(12) 0.0167(13)
C6 0.0374(12) 0.0411(14) 0.0435(13) 0.0008(10) 0.0077(10) 0.0046(10)
C7 0.0369(11) 0.0345(12) 0.0424(12) 0.0015(10) 0.0092(10) 0.0041(10)
C8 0.0338(11) 0.0381(13) 0.0496(13) 0.0041(10) 0.0074(10) 0.0055(10)
C9 0.0463(13) 0.0446(14) 0.0571(15) 0.0040(11) 0.0152(12) 0.0045(12)
C10 0.0713(18) 0.070(2) 0.0722(19) 0.0088(16) 0.0360(15) 0.0024(15)
C11 0.079(2) 0.065(2) 0.090(2) 0.0135(16) 0.0389(18) -0.0131(16)
C12 0.0709(18) 0.0409(16) 0.109(2) 0.0081(14) 0.0329(17) -0.0054(16)
C13 0.0482(14) 0.0471(16) 0.0748(18) 0.0060(12) 0.0180(13) -0.0033(13)
C14 0.0372(12) 0.0357(12) 0.0389(12) 0.0029(10) 0.0082(9) 0.0001(9)
C15 0.0408(12) 0.0432(13) 0.0415(12) 0.0018(11) 0.0081(10) 0.0020(10)
C16 0.0319(11) 0.0432(13) 0.0408(12) 0.0009(10) 0.0032(9) 0.0024(10)
C17 0.0628(15) 0.0507(16) 0.0396(13) -0.0048(12) 0.0120(11) 0.0030(11)
C18 0.0795(19) 0.0567(17) 0.0445(14) -0.0030(14) 0.0112(13) -0.0080(13)
C19 0.0730(17) 0.0417(14) 0.0552(16) -0.0071(13) -0.0014(13) 0.0009(12)
C20 0.0667(17) 0.0566(17) 0.0527(16) -0.0126(14) 0.0121(13) 0.0111(13)
C21 0.0524(14) 0.0568(16) 0.0430(14) -0.0019(12) 0.0129(11) -0.0011(12)
C22 0.0363(12) 0.0421(13) 0.0388(12) 0.0041(11) 0.0075(10) -0.0014(10)
C23 0.0507(14) 0.0367(13) 0.0392(13) 0.0058(11) 0.0099(10) 0.0047(10)
C24 0.0572(15) 0.0465(15) 0.0714(17) 0.0119(13) 0.0228(13) 0.0170(12)
C25 0.083(2) 0.0429(16) 0.107(2) 0.0206(15) 0.0424(18) 0.0183(15)
C26 0.096(2) 0.0347(15) 0.088(2) 0.0002(16) 0.0279(18) 0.0035(14)
C27 0.0665(17) 0.0520(17) 0.0590(16) -0.0087(14) 0.0145(13) 0.0060(13)
C28 0.0507(14) 0.0478(15) 0.0488(14) 0.0042(12) 0.0126(11) 0.0021(11)
C29 0.0669(18) 0.080(2) 0.0751(19) -0.0082(16) -0.0151(15) -0.0013(16)
C30 0.0520(16) 0.107(3) 0.086(2) -0.0012(16) 0.0181(15) -0.0032(18)
C31 0.0457(13) 0.0426(14) 0.0454(13) 0.0021(11) 0.0186(10) 0.0062(10)
C32 0.0677(17) 0.0554(18) 0.0685(18) 0.0160(14) 0.0343(14) 0.0217(14)
C33 0.114(3) 0.085(2) 0.075(2) 0.030(2) 0.0583(19) 0.0287(17)
C34 0.0610(16) 0.0594(17) 0.0606(16) 0.0091(13) 0.0338(13) 0.0041(13)
C35 0.0632(16) 0.0590(16) 0.0570(15) -0.0009(13) 0.0287(13) -0.0086(12)
C36 0.0474(13) 0.0444(15) 0.0453(13) -0.0009(11) 0.0172(11) -0.0003(11)
C37 0.0496(13) 0.0384(13) 0.0474(13) -0.0021(11) 0.0205(11) -0.0032(11)
C38 0.0432(12) 0.0309(12) 0.0441(13) -0.0027(10) 0.0154(10) -0.0008(9)
C39 0.0416(12) 0.0320(12) 0.0497(13) 0.0006(10) 0.0160(10) 0.0045(10)
C40 0.0442(13) 0.0372(13) 0.0620(15) -0.0034(11) 0.0243(12) 0.0009(11)
C41 0.0514(15) 0.0441(16) 0.103(2) -0.0104(13) 0.0248(15) -0.0047(14)
C42 0.066(2) 0.0514(19) 0.155(3) -0.0193(17) 0.030(2) -0.026(2)
C43 0.070(2) 0.075(2) 0.121(3) -0.0296(19) 0.019(2) -0.038(2)
C44 0.0530(16) 0.087(2) 0.085(2) -0.0111(16) 0.0109(15) -0.0094(17)
C45 0.0468(14) 0.0504(15) 0.0647(16) -0.0019(12) 0.0184(13) -0.0028(12)
C46 0.0465(13) 0.0360(13) 0.0475(13) 0.0005(11) 0.0153(11) 0.0030(10)
C47 0.0367(12) 0.0360(12) 0.0424(13) 0.0006(10) 0.0149(10) 0.0009(10)
C48 0.0451(13) 0.0486(15) 0.0472(14) 0.0054(11) 0.0088(11) 0.0034(11)
C49 0.0690(17) 0.0479(16) 0.0749(19) 0.0202(14) 0.0259(14) 0.0191(14)
C50 0.100(2) 0.0428(16) 0.085(2) 0.0117(15) 0.0507(18) -0.0038(15)
C51 0.096(2) 0.0563(18) 0.0586(17) 0.0004(16) 0.0301(16) -0.0132(14)
C52 0.0687(16) 0.0513(16) 0.0428(14) 0.0119(13) 0.0147(12) 0.0036(11)
C53 0.0636(15) 0.0316(13) 0.0466(13) -0.0004(11) 0.0256(12) 0.0021(10)
C54 0.0583(16) 0.0473(16) 0.0753(18) -0.0022(13) 0.0206(14) 0.0053(13)
C55 0.0661(18) 0.0563(18) 0.091(2) 0.0155(15) 0.0257(16) 0.0102(15)
C56 0.091(2) 0.0352(15) 0.099(2) 0.0119(16) 0.0349(18) 0.0062(14)
C57 0.077(2) 0.0391(15) 0.095(2) -0.0107(14) 0.0227(16) 0.0020(14)
C58 0.0559(15) 0.0382(14) 0.0706(17) 0.0009(12) 0.0233(13) 0.0052(12)
C59 0.164(4) 0.097(3) 0.089(2) 0.030(2) 0.086(2) 0.0105(19)
C60 0.0580(18) 0.086(2) 0.143(3) -0.0003(17) 0.040(2) 0.009(2)

loop_
_atom_type_symbol
_atom_type_description
_atom_type_scat_dispersion_real
_atom_type_scat_dispersion_imag
_atom_type_scat_source
C C 0.0033 0.0016 'International Tables Vol C Tables 4.2.6.8 and 6.1.1.4'
H H 0.0000 0.0000 'International Tables Vol C Tables 4.2.6.8 and 6.1.1.4'
N N 0.0061 0.0033 'International Tables Vol C Tables 4.2.6.8 and 6.1.1.4'
O O 0.0106 0.0060 'International Tables Vol C Tables 4.2.6.8 and 6.1.1.4'
Cl Cl 0.1484 0.1585 'International Tables Vol C Tables 4.2.6.8 and 6.1.1.4'

loop_
_geom_angle_atom_site_label_1
_geom_angle_atom_site_label_2
_geom_angle_atom_site_label_3
_geom_angle
_geom_angle_publ_flag
C22 O3 C1 119.11(17) yes
C37 O6 C36 118.84(17) yes
C22 N1 C23 128.92(19) ?
C22 N1 H1 115.5 ?
C23 N1 H1 115.5 ?
C37 N2 C53 128.33(19) ?
C37 N2 H2 115.8 ?
C53 N2 H2 115.8 ?
C6 C1 O3 122.4(2) ?
C6 C1 C2 127.1(2) ?
O3 C1 C2 110.48(19) ?
C1 C2 C3 111.9(2) ?
C1 C2 H2A 109.2 ?
C3 C2 H2A 109.2 ?
C1 C2 H2B 109.2 ?
C3 C2 H2B 109.2 ?
H2A C2 H2B 107.9 ?
C30 C3 C4 110.6(2) ?
C30 C3 C2 109.5(2) ?
C4 C3 C2 107.7(2) ?
C30 C3 C29 108.8(2) ?
C4 C3 C29 110.5(2) ?
C2 C3 C29 109.7(2) ?
C5 C4 C3 114.9(2) ?
C5 C4 H4A 108.5 ?
C3 C4 H4A 108.5 ?
C5 C4 H4B 108.5 ?
C3 C4 H4B 108.5 ?
H4A C4 H4B 107.5 ?
O1 C5 C6 120.7(2) ?
O1 C5 C4 121.6(2) ?
C6 C5 C4 117.6(2) ?
C1 C6 C5 117.6(2) ?
C1 C6 C7 122.73(19) ?
C5 C6 C7 119.6(2) ?
C6 C7 C14 110.85(17) ?
C6 C7 C8 112.51(17) ?
C14 C7 C8 113.46(17) ?
C6 C7 H7 106.5 ?
C14 C7 H7 106.5 ?
C8 C7 H7 106.5 ?
C9 C8 C13 116.6(2) ?
C9 C8 C7 124.7(2) ?
C13 C8 C7 118.71(19) ?
C8 C9 C10 121.8(2) ?
C8 C9 Cl1 121.57(18) ?
C10 C9 Cl1 116.61(19) ?
C11 C10 C9 119.4(3) ?
C11 C10 H10 120.3 ?
C9 C10 H10 120.3 ?
C12 C11 C10 120.2(3) ?
C12 C11 H11 119.9 ?
C10 C11 H11 119.9 ?
C11 C12 C13 120.2(3) ?
C11 C12 H12 119.9 ?
C13 C12 H12 119.9 ?
C12 C13 C8 121.7(2) ?
C12 C13 H13 119.1 ?
C8 C13 H13 119.1 ?
C22 C14 C15 118.79(19) ?
C22 C14 C7 119.26(18) ?
C15 C14 C7 121.84(19) ?
O2 C15 C14 123.7(2) ?
O2 C15 C16 117.43(19) ?
C14 C15 C16 118.89(19) ?
C21 C16 C17 118.5(2) ?
C21 C16 C15 121.2(2) ?
C17 C16 C15 120.24(19) ?
C18 C17 C16 119.9(2) ?
C18 C17 H17 120.0 ?
C16 C17 H17 120.0 ?
C19 C18 C17 121.1(2) ?
C19 C18 H18 119.4 ?
C17 C18 H18 119.4 ?
C20 C19 C18 119.4(2) ?
C20 C19 H19 120.3 ?
C18 C19 H19 120.3 ?
C19 C20 C21 120.1(2) ?
C19 C20 H20 119.9 ?
C21 C20 H20 119.9 ?
C16 C21 C20 120.8(2) ?
C16 C21 H21 119.6 ?
C20 C21 H21 119.6 ?
N1 C22 O3 111.66(18) yes
N1 C22 C14 124.74(19) ?
O3 C22 C14 123.59(18) ?
C24 C23 C28 119.6(2) ?
C24 C23 N1 117.2(2) ?
C28 C23 N1 123.2(2) ?
C25 C24 C23 119.8(2) ?
C25 C24 H24 120.1 ?
C23 C24 H24 120.1 ?
C24 C25 C26 120.7(3) ?
C24 C25 H25 119.6 ?
C26 C25 H25 119.6 ?
C27 C26 C25 119.4(2) ?
C27 C26 H26 120.3 ?
C25 C26 H26 120.3 ?
C26 C27 C28 120.8(3) ?
C26 C27 H27 119.6 ?
C28 C27 H27 119.6 ?
C27 C28 C23 119.6(2) ?
C27 C28 H28 120.2 ?
C23 C28 H28 120.2 ?
C3 C29 H29A 109.5 ?
C3 C29 H29B 109.5 ?
H29A C29 H29B 109.5 ?
C3 C29 H29C 109.5 ?
H29A C29 H29C 109.5 ?
H29B C29 H29C 109.5 ?
C3 C30 H30A 109.5 ?
C3 C30 H30B 109.5 ?
H30A C30 H30B 109.5 ?
C3 C30 H30C 109.5 ?
H30A C30 H30C 109.5 ?
H30B C30 H30C 109.5 ?
C36 C31 C32 118.2(2) ?
C36 C31 C39 122.77(19) ?
C32 C31 C39 118.9(2) ?
O4 C32 C31 121.2(2) ?
O4 C32 C33 121.8(2) ?
C31 C32 C33 116.9(2) ?
C34 C33 C32 115.1(2) ?
C34 C33 H33A 108.5 ?
C32 C33 H33A 108.5 ?
C34 C33 H33B 108.5 ?
C32 C33 H33B 108.5 ?
H33A C33 H33B 107.5 ?
C33 C34 C59 110.7(2) ?
C33 C34 C60 111.0(3) ?
C59 C34 C60 108.5(2) ?
C33 C34 C35 108.4(2) ?
C59 C34 C35 109.3(2) ?
C60 C34 C35 108.9(2) ?
C36 C35 C34 112.1(2) ?
C36 C35 H35A 109.2 ?
C34 C35 H35A 109.2 ?
C36 C35 H35B 109.2 ?
C34 C35 H35B 109.2 ?
H35A C35 H35B 107.9 ?
C31 C36 O6 122.49(19) ?
C31 C36 C35 127.2(2) ?
O6 C36 C35 110.28(19) ?
N2 C37 O6 111.66(19) yes
N2 C37 C38 124.7(2) ?
O6 C37 C38 123.61(19) ?
C37 C38 C46 118.54(19) ?
C37 C38 C39 119.05(18) ?
C46 C38 C39 122.18(18) ?
C31 C39 C38 110.28(17) ?
C31 C39 C40 112.94(17) ?
C38 C39 C40 113.48(17) ?
C31 C39 H39 106.5 ?
C38 C39 H39 106.5 ?
C40 C39 H39 106.5 ?
C45 C40 C41 116.1(2) ?
C45 C40 C39 125.1(2) ?
C41 C40 C39 118.8(2) ?
C42 C41 C40 122.3(3) ?
C42 C41 H41 118.9 ?
C40 C41 H41 118.9 ?
C43 C42 C41 120.4(3) ?
C43 C42 H42 119.8 ?
C41 C42 H42 119.8 ?
C42 C43 C44 119.9(3) ?
C42 C43 H43 120.1 ?
C44 C43 H43 120.1 ?
C43 C44 C45 119.3(3) ?
C43 C44 H44 120.3 ?
C45 C44 H44 120.3 ?
C40 C45 C44 122.0(3) ?
C40 C45 Cl2 121.29(19) ?
C44 C45 Cl2 116.7(2) ?
O5 C46 C38 123.0(2) ?
O5 C46 C47 115.81(19) ?
C38 C46 C47 121.16(19) ?
C52 C47 C48 118.0(2) ?
C52 C47 C46 119.20(19) ?
C48 C47 C46 122.7(2) ?
C49 C48 C47 120.1(2) ?
C49 C48 H48 119.9 ?
C47 C48 H48 119.9 ?
C50 C49 C48 120.8(2) ?
C50 C49 H49 119.6 ?
C48 C49 H49 119.6 ?
C49 C50 C51 119.5(3) ?
C49 C50 H50 120.3 ?
C51 C50 H50 120.3 ?
C50 C51 C52 120.4(3) ?
C50 C51 H51 119.8 ?
C52 C51 H51 119.8 ?
C47 C52 C51 121.2(2) ?
C47 C52 H52 119.4 ?
C51 C52 H52 119.4 ?
C58 C53 C54 120.0(2) ?
C58 C53 N2 118.1(2) ?
C54 C53 N2 121.9(2) ?
C53 C54 C55 119.7(2) ?
C53 C54 H54 120.2 ?
C55 C54 H54 120.2 ?
C56 C55 C54 120.7(3) ?
C56 C55 H55 119.6 ?
C54 C55 H55 119.6 ?
C55 C56 C57 119.6(3) ?
C55 C56 H56 120.2 ?
C57 C56 H56 120.2 ?
C56 C57 C58 120.3(3) ?
C56 C57 H57 119.8 ?
C58 C57 H57 119.8 ?
C53 C58 C57 119.7(2) ?
C53 C58 H58 120.2 ?
C57 C58 H58 120.2 ?
C34 C59 H59A 109.5 ?
C34 C59 H59B 109.5 ?
H59A C59 H59B 109.5 ?
C34 C59 H59C 109.5 ?
H59A C59 H59C 109.5 ?
H59B C59 H59C 109.5 ?
C34 C60 H60A 109.5 ?
C34 C60 H60B 109.5 ?
H60A C60 H60B 109.5 ?
C34 C60 H60C 109.5 ?
H60A C60 H60C 109.5 ?
H60B C60 H60C 109.5 ?

loop_
_geom_bond_atom_site_label_1
_geom_bond_atom_site_label_2
_geom_bond_distance
_geom_bond_publ_flag
Cl1 C9 1.746(2) ?
Cl2 C45 1.743(3) ?
O1 C5 1.219(3) ?
O2 C15 1.257(3) ?
O3 C22 1.361(2) yes
O3 C1 1.378(3) yes
O4 C32 1.217(3) ?
O5 C46 1.257(2) ?
O6 C37 1.359(2) yes
O6 C36 1.376(3) yes
N1 C22 1.338(3) ?
N1 C23 1.427(3) ?
N1 H1 0.8600 ?
N2 C37 1.334(3) ?
N2 C53 1.422(3) ?
N2 H2 0.8600 ?
C1 C6 1.332(3) yes
C1 C2 1.491(3) ?
C2 C3 1.527(3) ?
C2 H2A 0.9700 ?
C2 H2B 0.9700 ?
C3 C30 1.514(4) ?
C3 C4 1.523(3) ?
C3 C29 1.529(3) ?
C4 C5 1.513(3) ?
C4 H4A 0.9700 ?
C4 H4B 0.9700 ?
C5 C6 1.472(3) ?
C6 C7 1.507(3) ?
C7 C14 1.525(3) ?
C7 C8 1.535(3) ?
C7 H7 0.9800 ?
C8 C9 1.375(3) ?
C8 C13 1.407(3) ?
C9 C10 1.396(3) ?
C10 C11 1.371(4) ?
C10 H10 0.9300 ?
C11 C12 1.362(4) ?
C11 H11 0.9300 ?
C12 C13 1.368(4) ?
C12 H12 0.9300 ?
C13 H13 0.9300 ?
C14 C22 1.381(3) yes
C14 C15 1.428(3) ?
C15 C16 1.497(3) ?
C16 C21 1.378(3) ?
C16 C17 1.384(3) ?
C17 C18 1.378(3) ?
C17 H17 0.9300 ?
C18 C19 1.366(3) ?
C18 H18 0.9300 ?
C19 C20 1.364(3) ?
C19 H19 0.9300 ?
C20 C21 1.384(3) ?
C20 H20 0.9300 ?
C21 H21 0.9300 ?
C23 C24 1.382(3) ?
C23 C28 1.384(3) ?
C24 C25 1.378(3) ?
C24 H24 0.9300 ?
C25 C26 1.374(4) ?
C25 H25 0.9300 ?
C26 C27 1.367(4) ?
C26 H26 0.9300 ?
C27 C28 1.382(3) ?
C27 H27 0.9300 ?
C28 H28 0.9300 ?
C29 H29A 0.9600 ?
C29 H29B 0.9600 ?
C29 H29C 0.9600 ?
C30 H30A 0.9600 ?
C30 H30B 0.9600 ?
C30 H30C 0.9600 ?
C31 C36 1.329(3) yes
C31 C32 1.465(3) ?
C31 C39 1.507(3) ?
C32 C33 1.514(4) ?
C33 C34 1.513(4) ?
C33 H33A 0.9700 ?
C33 H33B 0.9700 ?
C34 C59 1.519(4) ?
C34 C60 1.520(4) ?
C34 C35 1.526(3) ?
C35 C36 1.493(3) ?
C35 H35A 0.9700 ?
C35 H35B 0.9700 ?
C37 C38 1.382(3) yes
C38 C46 1.428(3) ?
C38 C39 1.528(3) ?
C39 C40 1.531(3) ?
C39 H39 0.9800 ?
C40 C45 1.378(3) ?
C40 C41 1.406(3) ?
C41 C42 1.361(4) ?
C41 H41 0.9300 ?
C42 C43 1.359(4) ?
C42 H42 0.9300 ?
C43 C44 1.382(4) ?
C43 H43 0.9300 ?
C44 C45 1.390(4) ?
C44 H44 0.9300 ?
C46 C47 1.496(3) ?
C47 C52 1.377(3) ?
C47 C48 1.391(3) ?
C48 C49 1.383(3) ?
C48 H48 0.9300 ?
C49 C50 1.365(4) ?
C49 H49 0.9300 ?
C50 C51 1.364(4) ?
C50 H50 0.9300 ?
C51 C52 1.378(3) ?
C51 H51 0.9300 ?
C52 H52 0.9300 ?
C53 C58 1.374(3) ?
C53 C54 1.376(3) ?
C54 C55 1.380(3) ?
C54 H54 0.9300 ?
C55 C56 1.363(4) ?
C55 H55 0.9300 ?
C56 C57 1.373(4) ?
C56 H56 0.9300 ?
C57 C58 1.384(3) ?
C57 H57 0.9300 ?
C58 H58 0.9300 ?
C59 H59A 0.9600 ?
C59 H59B 0.9600 ?
C59 H59C 0.9600 ?
C60 H60A 0.9600 ?
C60 H60B 0.9600 ?
C60 H60C 0.9600 ?

loop_
_geom_hbond_atom_site_label_D
_geom_hbond_atom_site_label_H
_geom_hbond_atom_site_label_A
_geom_hbond_site_symmetry_A
_geom_hbond_distance_DH
_geom_hbond_distance_HA
_geom_hbond_distance_DA
_geom_hbond_angle_DHA
C21 H21 O3 3_566 0.93 2.55 3.409(3) 154.2
C24 H24 O1 3_566 0.93 2.51 3.393(3) 158.0
N1 H1 O2 . 0.86 1.90 2.582(2) 135.6
N2 H2 O5 . 0.86 1.88 2.559(2) 135.1
C28 H28 O3 . 0.93 2.42 2.811(3) 105.5
C58 H58 O4 3_676 0.93 2.52 3.446(3) 174.5

loop_
_geom_torsion_atom_site_label_1
_geom_torsion_atom_site_label_2
_geom_torsion_atom_site_label_3
_geom_torsion_atom_site_label_4
_geom_torsion
_geom_torsion_publ_flag
C22 O3 C1 C6 9.2(3) ?
C22 O3 C1 C2 -170.82(19) ?
C6 C1 C2 C3 21.3(3) ?
O3 C1 C2 C3 -158.70(19) ?
C1 C2 C3 C30 72.4(3) ?
C1 C2 C3 C4 -48.0(3) ?
C1 C2 C3 C29 -168.3(2) ?
C30 C3 C4 C5 -66.2(3) ?
C2 C3 C4 C5 53.4(3) ?
C29 C3 C4 C5 173.2(2) ?
C3 C4 C5 O1 153.7(3) ?
C3 C4 C5 C6 -29.6(3) ?
O3 C1 C6 C5 -174.8(2) ?
C2 C1 C6 C5 5.3(4) ?
O3 C1 C6 C7 2.3(3) ?
C2 C1 C6 C7 -177.7(2) ?
O1 C5 C6 C1 175.5(2) ?
C4 C5 C6 C1 -1.2(3) ?
O1 C5 C6 C7 -1.6(4) ?
C4 C5 C6 C7 -178.4(2) ?
C1 C6 C7 C14 -13.0(3) ?
C5 C6 C7 C14 163.98(19) ?
C1 C6 C7 C8 115.2(2) ?
C5 C6 C7 C8 -67.8(3) ?
C6 C7 C8 C9 -71.9(3) ?
C14 C7 C8 C9 55.0(3) ?
C6 C7 C8 C13 110.8(2) ?
C14 C7 C8 C13 -122.3(2) ?
C13 C8 C9 C10 2.5(3) ?
C7 C8 C9 C10 -174.8(2) ?
C13 C8 C9 Cl1 -176.65(17) ?
C7 C8 C9 Cl1 6.0(3) ?
C8 C9 C10 C11 -0.8(4) ?
Cl1 C9 C10 C11 178.4(2) ?
C9 C10 C11 C12 -0.9(4) ?
C10 C11 C12 C13 0.8(5) ?
C11 C12 C13 C8 1.1(4) ?
C9 C8 C13 C12 -2.6(3) ?
C7 C8 C13 C12 174.9(2) ?
C6 C7 C14 C22 13.5(3) ?
C8 C7 C14 C22 -114.2(2) ?
C6 C7 C14 C15 -170.45(18) ?
C8 C7 C14 C15 61.8(3) ?
C22 C14 C15 O2 -1.6(3) ?
C7 C14 C15 O2 -177.6(2) ?
C22 C14 C15 C16 177.49(19) ?
C7 C14 C15 C16 1.4(3) ?
O2 C15 C16 C21 -106.1(2) ?
C14 C15 C16 C21 74.8(3) ?
O2 C15 C16 C17 73.0(3) ?
C14 C15 C16 C17 -106.1(2) ?
C21 C16 C17 C18 -1.0(3) ?
C15 C16 C17 C18 179.9(2) ?
C16 C17 C18 C19 0.9(4) ?
C17 C18 C19 C20 -0.1(4) ?
C18 C19 C20 C21 -0.5(4) ?
C17 C16 C21 C20 0.3(3) ?
C15 C16 C21 C20 179.5(2) ?
C19 C20 C21 C16 0.4(4) ?
C23 N1 C22 O3 2.4(3) yes
C23 N1 C22 C14 -178.3(2) ?
C1 O3 C22 N1 171.06(18) ?
C1 O3 C22 C14 -8.3(3) ?
C15 C14 C22 N1 0.7(3) ?
C7 C14 C22 N1 176.91(19) ?
C15 C14 C22 O3 179.97(19) ?
C7 C14 C22 O3 -3.9(3) ?
C22 N1 C23 C24 -143.7(2) ?
C22 N1 C23 C28 38.6(3) ?
C28 C23 C24 C25 -1.4(4) ?
N1 C23 C24 C25 -179.2(2) ?
C23 C24 C25 C26 0.3(4) ?
C24 C25 C26 C27 1.1(5) ?
C25 C26 C27 C28 -1.5(4) ?
C26 C27 C28 C23 0.4(4) ?
C24 C23 C28 C27 1.1(3) ?
N1 C23 C28 C27 178.7(2) ?
C36 C31 C32 O4 -177.9(3) ?
C39 C31 C32 O4 -1.9(4) ?
C36 C31 C32 C33 -2.0(4) ?
C39 C31 C32 C33 174.0(2) ?
O4 C32 C33 C34 -151.4(3) ?
C31 C32 C33 C34 32.7(4) ?
C32 C33 C34 C59 -173.4(3) ?
C32 C33 C34 C60 66.1(3) ?
C32 C33 C34 C35 -53.5(4) ?
C33 C34 C35 C36 45.0(3) ?
C59 C34 C35 C36 165.7(2) ?
C60 C34 C35 C36 -75.9(3) ?
C32 C31 C36 O6 174.5(2) ?
C39 C31 C36 O6 -1.4(3) ?
C32 C31 C36 C35 -5.0(4) ?
C39 C31 C36 C35 179.2(2) ?
C37 O6 C36 C31 -11.3(3) ?
C37 O6 C36 C35 168.24(19) ?
C34 C35 C36 C31 -18.1(4) ?
C34 C35 C36 O6 162.4(2) ?
C53 N2 C37 O6 -4.5(3) yes
C53 N2 C37 C38 176.3(2) ?
C36 O6 C37 N2 -170.73(19) ?
C36 O6 C37 C38 8.4(3) ?
N2 C37 C38 C46 0.2(3) ?
O6 C37 C38 C46 -178.9(2) ?
N2 C37 C38 C39 -174.4(2) ?
O6 C37 C38 C39 6.6(3) ?
C36 C31 C39 C38 14.8(3) ?
C32 C31 C39 C38 -161.0(2) ?
C36 C31 C39 C40 -113.4(2) ?
C32 C31 C39 C40 70.8(3) ?
C37 C38 C39 C31 -16.9(3) ?
C46 C38 C39 C31 168.71(19) ?
C37 C38 C39 C40 110.9(2) ?
C46 C38 C39 C40 -63.4(3) ?
C31 C39 C40 C45 67.2(3) ?
C38 C39 C40 C45 -59.3(3) ?
C31 C39 C40 C41 -113.9(2) ?
C38 C39 C40 C41 119.6(2) ?
C45 C40 C41 C42 1.6(4) ?
C39 C40 C41 C42 -177.5(2) ?
C40 C41 C42 C43 -0.7(5) ?
C41 C42 C43 C44 -0.6(5) ?
C42 C43 C44 C45 1.0(5) ?
C41 C40 C45 C44 -1.2(4) ?
C39 C40 C45 C44 177.8(2) ?
C41 C40 C45 Cl2 178.65(18) ?
C39 C40 C45 Cl2 -2.4(3) ?
C43 C44 C45 C40 -0.1(4) ?
C43 C44 C45 Cl2 -179.9(2) ?
C37 C38 C46 O5 -0.7(3) ?
C39 C38 C46 O5 173.7(2) ?
C37 C38 C46 C47 -179.2(2) ?
C39 C38 C46 C47 -4.8(3) ?
O5 C46 C47 C52 -53.8(3) ?
C38 C46 C47 C52 124.9(2) ?
O5 C46 C47 C48 122.9(2) ?
C38 C46 C47 C48 -58.4(3) ?
C52 C47 C48 C49 -0.8(3) ?
C46 C47 C48 C49 -177.6(2) ?
C47 C48 C49 C50 -0.8(4) ?
C48 C49 C50 C51 1.2(4) ?
C49 C50 C51 C52 0.0(4) ?
C48 C47 C52 C51 2.0(3) ?
C46 C47 C52 C51 178.9(2) ?
C50 C51 C52 C47 -1.6(4) ?
C37 N2 C53 C58 132.7(3) ?
C37 N2 C53 C54 -49.9(4) ?
C58 C53 C54 C55 -1.0(4) ?
N2 C53 C54 C55 -178.4(2) ?
C53 C54 C55 C56 0.8(4) ?
C54 C55 C56 C57 -0.3(5) ?
C55 C56 C57 C58 0.1(5) ?
C54 C53 C58 C57 0.7(4) ?
N2 C53 C58 C57 178.2(2) ?
C56 C57 C58 C53 -0.2(4) ?
